data_8105655
loop_
_publ_author_name
'Xing, Zheng'
'Yin, Heng-Bo'

_publ_section_title
;
 Crystal structure of (1,4-diazepane)4CuII 2(\m-Cl)10CuI 6,
 C20H48Cl10Cu8N8
;
_journal_issue 3
_journal_name_full 'Zeitschrift f\"ur Kristallographie - New Crystal Structures'
_journal_page_first 391
_journal_page_last 392
_journal_paper_doi 10.1515/ncrs-2018-0185
_journal_volume 234
_journal_year 2019
_chemical_formula_moiety 'C20 H48 Cl10 Cu8 N8'
_chemical_formula_sum 'C20 H48 Cl10 Cu8 N8'
_chemical_formula_weight 1263.56
_space_group_crystal_system orthorhombic
_space_group_IT_number 64
_space_group_name_Hall '-C 2ac 2'
_space_group_name_H-M_alt 'C m c e'
_atom_sites_solution_hydrogens geom
_audit_creation_date 2018-06-06
_audit_creation_method SHELXL-2015
_cell_angle_alpha 90
_cell_angle_beta 90
_cell_angle_gamma 90
_cell_formula_units_Z 4
_cell_length_a 16.477(10)
_cell_length_b 10.008(6)
_cell_length_c 24.201(15)
_cell_measurement_reflns_used 2356
_cell_measurement_temperature 296(2)
_cell_measurement_theta_max 26.445
_cell_measurement_theta_min 2.473
_cell_volume 3991(4)
_computing_cell_refinement 'SAINT V8.18C (?, 2016)'
_computing_data_collection 'SAINT V8.18C (?, 2016)'
_computing_data_reduction 'SAINT V8.18C (?, 2016)'
_computing_molecular_graphics 'Diamond 3.2i[4]'
_computing_publication_material Olex2-2009[3]
_computing_structure_refinement ShelXL-2015[2]
_computing_structure_solution ShelXL-2015[2]
_diffrn_ambient_temperature 296.15
_diffrn_measured_fraction_theta_full 0.994
_diffrn_measured_fraction_theta_max 0.967
_diffrn_measurement_device_type 'CCD area detector'
_diffrn_measurement_method 'phi and omega scans'
_diffrn_radiation_monochromator graphite
_diffrn_radiation_type MoK\a
_diffrn_radiation_wavelength 0.71073
_diffrn_reflns_av_R_equivalents 0.0355
_diffrn_reflns_av_unetI/netI 0.0365
_diffrn_reflns_Laue_measured_fraction_full 0.994
_diffrn_reflns_Laue_measured_fraction_max 0.967
_diffrn_reflns_limit_h_max 10
_diffrn_reflns_limit_h_min -20
_diffrn_reflns_limit_k_max 11
_diffrn_reflns_limit_k_min -12
_diffrn_reflns_limit_l_max 31
_diffrn_reflns_limit_l_min -30
_diffrn_reflns_number 8599
_diffrn_reflns_point_group_measured_fraction_full 0.994
_diffrn_reflns_point_group_measured_fraction_max 0.967
_diffrn_reflns_theta_full 25.242
_diffrn_reflns_theta_max 27.462
_diffrn_reflns_theta_min 2.991
_exptl_absorpt_coefficient_mu 4.875
_exptl_absorpt_correction_type none
_exptl_crystal_colour purple
_exptl_crystal_density_diffrn 2.103
_exptl_crystal_description block
_exptl_crystal_F_000 2504
_exptl_crystal_size_max 0.2
_exptl_crystal_size_mid 0.18
_exptl_crystal_size_min 0.16
_refine_diff_density_max 0.748
_refine_diff_density_min -0.716
_refine_diff_density_rms 0.087
_refine_ls_extinction_coef .
_refine_ls_extinction_method none
_refine_ls_goodness_of_fit_ref 1.026
_refine_ls_hydrogen_treatment constr
_refine_ls_matrix_type full
_refine_ls_number_parameters 111
_refine_ls_number_reflns 2291
_refine_ls_number_restraints 0
_refine_ls_restrained_S_all 1.026
_refine_ls_R_factor_all 0.0595
_refine_ls_R_factor_gt 0.0364
_refine_ls_shift/su_max 0.000
_refine_ls_shift/su_mean 0.000
_refine_ls_structure_factor_coef Fsqd
_refine_ls_weighting_details
;
 w=1/[\s^2^(Fo^2^)+(0.0303P)^2^+8.2774P]
 where P=(Fo^2^+2Fc^2^)/3
;
_refine_ls_weighting_scheme calc
_refine_ls_wR_factor_gt 0.0723
_refine_ls_wR_factor_ref 0.0798
_reflns_Friedel_coverage 0.000
_reflns_Friedel_fraction_full .
_reflns_Friedel_fraction_max .
_reflns_number_gt 1691
_reflns_number_total 2291
_reflns_threshold_expression 'I > 2\s(I)'
_cod_data_source_file suppl_ncrs-2018-0185_suppl.cif
_cod_data_source_block 2
_cod_original_sg_symbol_Hall '-C 2bc 2'
_cod_database_code 8105655
_shelx_space_group_comment
;
The symmetry employed for this shelxl refinement is uniquely defined
by the following loop, which should always be used as a source of
symmetry information in preference to the above space-group names.
They are only intended as comments.
;
_olex2_refinement_description
;
1. Fixed Uiso
 At 1.2 times of:
  All C(H,H) groups, All N(H) groups
2.a Ternary CH refined with riding coordinates:
 N1(H1), N2(H2)
2.b Secondary CH2 refined with riding coordinates:
 C1(H1A,H1B), C2(H2A,H2B), C3(H3A,H3B), C4(H4A,H4B), C5(H5A,H5B)
;

loop_
_space_group_symop_operation_xyz
'x, y, z'
'-x, -y+1/2, z+1/2'
'x, -y, -z'
'-x, y+1/2, -z+1/2'
'x+1/2, y+1/2, z'
'-x+1/2, -y+1, z+1/2'
'x+1/2, -y+1/2, -z'
'-x+1/2, y+1, -z+1/2'
'-x, -y, -z'
'x, y-1/2, -z-1/2'
'-x, y, z'
'x, -y-1/2, z-1/2'
'-x+1/2, -y+1/2, -z'
'x+1/2, y, -z-1/2'
'-x+1/2, y+1/2, z'
'x+1/2, -y, z-1/2'

loop_
_atom_site_label
_atom_site_type_symbol
_atom_site_fract_x
_atom_site_fract_y
_atom_site_fract_z
_atom_site_U_iso_or_equiv
_atom_site_adp_type
_atom_site_occupancy
_atom_site_site_symmetry_order
_atom_site_calc_flag
_atom_site_refinement_flags_posn
_atom_site_refinement_flags_adp
_atom_site_refinement_flags_occupancy
_atom_site_disorder_assembly
_atom_site_disorder_group
Cu1 Cu 1.0000 0.07143(6) 0.34162(2) 0.02823(15) Uani 1 2 d S T P . .
Cu2 Cu 1.0000 0.07820(8) 0.17281(3) 0.0519(2) Uani 1 2 d S T P . .
Cu3 Cu 0.90466(3) 0.11646(5) 0.05148(2) 0.05576(18) Uani 1 1 d . . . . .
Cl1 Cl 1.0000 -0.06713(14) 0.24680(5) 0.0416(3) Uani 1 2 d S T P . .
Cl2 Cl 0.87703(6) 0.13308(11) 0.14429(4) 0.0449(2) Uani 1 1 d . . . . .
Cl3 Cl 1.0000 0.25828(15) 0.02218(6) 0.0500(4) Uani 1 2 d S T P . .
Cl4 Cl 0.82003(9) 0.0000 0.0000 0.0576(4) Uani 1 2 d S T P . .
N1 N 0.90729(17) 0.1978(3) 0.32823(13) 0.0391(8) Uani 1 1 d . . . . .
H1 H 0.9246 0.2686 0.3028 0.047 Uiso 1 1 calc R . . . .
N2 N 0.90424(16) -0.0313(3) 0.37094(11) 0.0335(7) Uani 1 1 d . . . . .
H2 H 0.9190 -0.1254 0.3760 0.040 Uiso 1 1 calc R . . . .
C1 C 0.8818(2) 0.2583(4) 0.38174(17) 0.0456(10) Uani 1 1 d . . . . .
H1A H 0.8462 0.3335 0.3745 0.055 Uiso 1 1 calc R . . . .
H1B H 0.9293 0.2918 0.4009 0.055 Uiso 1 1 calc R . . . .
C2 C 0.8425(2) 0.1188(4) 0.30237(16) 0.0476(11) Uani 1 1 d . . . . .
H2A H 0.8529 0.1101 0.2631 0.057 Uiso 1 1 calc R . . . .
H2B H 0.7908 0.1636 0.3072 0.057 Uiso 1 1 calc R . . . .
C3 C 0.8394(2) -0.0197(4) 0.32905(16) 0.0457(10) Uani 1 1 d . . . . .
H3A H 0.7869 -0.0331 0.3463 0.055 Uiso 1 1 calc R . . . .
H3B H 0.8465 -0.0879 0.3010 0.055 Uiso 1 1 calc R . . . .
C4 C 0.8791(2) 0.0274(4) 0.42477(15) 0.0405(9) Uani 1 1 d . . . . .
H4A H 0.9266 0.0378 0.4481 0.049 Uiso 1 1 calc R . . . .
H4B H 0.8422 -0.0336 0.4431 0.049 Uiso 1 1 calc R . . . .
C5 C 0.8385(2) 0.1601(4) 0.41824(16) 0.0423(9) Uani 1 1 d . . . . .
H5A H 0.8323 0.1998 0.4546 0.051 Uiso 1 1 calc R . . . .
H5B H 0.7846 0.1455 0.4034 0.051 Uiso 1 1 calc R . . . .

loop_
_atom_site_aniso_label
_atom_site_aniso_U_11
_atom_site_aniso_U_22
_atom_site_aniso_U_33
_atom_site_aniso_U_23
_atom_site_aniso_U_13
_atom_site_aniso_U_12
Cu1 0.0228(3) 0.0321(3) 0.0298(3) 0.0050(3) 0.000 0.000
Cu2 0.0416(4) 0.0591(5) 0.0550(4) -0.0112(4) 0.000 0.000
Cu3 0.0517(3) 0.0482(3) 0.0674(4) -0.0001(3) -0.0059(3) 0.0011(3)
Cl1 0.0452(7) 0.0472(8) 0.0324(6) -0.0100(6) 0.000 0.000
Cl2 0.0368(5) 0.0549(6) 0.0431(5) 0.0020(5) -0.0026(4) -0.0028(4)
Cl3 0.0452(8) 0.0534(9) 0.0514(8) 0.0135(7) 0.000 0.000
Cl4 0.0487(8) 0.0689(11) 0.0553(9) -0.0242(8) 0.000 0.000
N1 0.0282(15) 0.0425(19) 0.0466(18) 0.0177(15) 0.0032(13) 0.0039(14)
N2 0.0318(15) 0.0322(16) 0.0364(16) 0.0014(13) 0.0039(12) -0.0022(13)
C1 0.037(2) 0.037(2) 0.064(3) -0.005(2) 0.0016(19) 0.0028(18)
C2 0.0265(18) 0.082(3) 0.035(2) 0.003(2) -0.0038(16) 0.006(2)
C3 0.0337(19) 0.057(3) 0.046(2) -0.0111(19) 0.0013(18) -0.0117(19)
C4 0.037(2) 0.052(2) 0.032(2) 0.0047(17) 0.0059(16) -0.0033(18)
C5 0.034(2) 0.050(2) 0.043(2) -0.0107(18) 0.0036(17) 0.0009(18)

loop_
_atom_type_symbol
_atom_type_description
_atom_type_scat_dispersion_real
_atom_type_scat_dispersion_imag
_atom_type_scat_source
C C 0.0033 0.0016 'International Tables Vol C Tables 4.2.6.8 and 6.1.1.4'
H H 0.0000 0.0000 'International Tables Vol C Tables 4.2.6.8 and 6.1.1.4'
Cl Cl 0.1484 0.1585 'International Tables Vol C Tables 4.2.6.8 and 6.1.1.4'
Cu Cu 0.3201 1.2651 'International Tables Vol C Tables 4.2.6.8 and 6.1.1.4'
N N 0.0061 0.0033 'International Tables Vol C Tables 4.2.6.8 and 6.1.1.4'

loop_
_geom_angle_atom_site_label_1
_geom_angle_atom_site_label_2
_geom_angle_atom_site_label_3
_geom_angle
_geom_angle_site_symmetry_1
_geom_angle_site_symmetry_3
N1 Cu1 Cl1 100.81(10) 11_755 .
N1 Cu1 Cl1 100.81(10) . .
N1 Cu1 N1 98.95(18) . 11_755
N1 Cu1 N2 77.44(13) . .
N1 Cu1 N2 167.01(13) . 11_755
N1 Cu1 N2 167.01(13) 11_755 .
N1 Cu1 N2 77.44(13) 11_755 11_755
N2 Cu1 Cl1 92.14(9) 11_755 .
N2 Cu1 Cl1 92.14(9) . .
N2 Cu1 N2 103.25(17) 11_755 .
Cl2 Cu2 Cl1 113.53(4) 11_755 .
Cl2 Cu2 Cl1 113.53(4) . .
Cl2 Cu2 Cl2 132.94(7) . 11_755
Cl3 Cu3 Cl2 113.82(5) . .
Cl4 Cu3 Cl2 117.75(5) . .
Cl4 Cu3 Cl3 127.01(6) . .
Cu2 Cl1 Cu1 109.77(7) . .
Cu2 Cl2 Cu3 96.06(5) . .
Cu3 Cl3 Cu3 89.43(7) 11_755 .
Cu3 Cl4 Cu3 101.47(8) . 3
Cu1 N1 H1 109.5 . .
C1 N1 Cu1 109.3(2) . .
C1 N1 H1 109.5 . .
C2 N1 Cu1 106.4(2) . .
C2 N1 H1 109.5 . .
C2 N1 C1 112.6(3) . .
Cu1 N2 H2 109.9 . .
C3 N2 Cu1 106.6(2) . .
C3 N2 H2 109.9 . .
C3 N2 C4 111.6(3) . .
C4 N2 Cu1 109.0(2) . .
C4 N2 H2 109.9 . .
N1 C1 H1A 109.1 . .
N1 C1 H1B 109.1 . .
N1 C1 C5 112.3(3) . .
H1A C1 H1B 107.9 . .
C5 C1 H1A 109.1 . .
C5 C1 H1B 109.1 . .
N1 C2 H2A 109.8 . .
N1 C2 H2B 109.8 . .
N1 C2 C3 109.4(3) . .
H2A C2 H2B 108.2 . .
C3 C2 H2A 109.8 . .
C3 C2 H2B 109.8 . .
N2 C3 C2 109.7(3) . .
N2 C3 H3A 109.7 . .
N2 C3 H3B 109.7 . .
C2 C3 H3A 109.7 . .
C2 C3 H3B 109.7 . .
H3A C3 H3B 108.2 . .
N2 C4 H4A 109.1 . .
N2 C4 H4B 109.1 . .
N2 C4 C5 112.5(3) . .
H4A C4 H4B 107.8 . .
C5 C4 H4A 109.1 . .
C5 C4 H4B 109.1 . .
C1 C5 H5A 108.4 . .
C1 C5 H5B 108.4 . .
C4 C5 C1 115.6(3) . .
C4 C5 H5A 108.4 . .
C4 C5 H5B 108.4 . .
H5A C5 H5B 107.5 . .

loop_
_geom_bond_atom_site_label_1
_geom_bond_atom_site_label_2
_geom_bond_distance
_geom_bond_site_symmetry_2
Cu1 Cl1 2.6813(19) .
Cu1 N1 2.010(3) .
Cu1 N1 2.010(3) 11_755
Cu1 N2 2.013(3) 11_755
Cu1 N2 2.013(3) .
Cu2 Cl1 2.3067(19) .
Cu2 Cl2 2.2099(15) .
Cu2 Cl2 2.2100(15) 11_755
Cu3 Cl2 2.2978(18) .
Cu3 Cl3 2.2327(15) .
Cu3 Cl4 2.2035(13) .
Cl3 Cu3 2.2327(15) 11_755
Cl4 Cu3 2.2036(13) 3
N1 H1 0.9800 .
N1 C1 1.490(5) .
N1 C2 1.468(5) .
N2 H2 0.9800 .
N2 C3 1.478(5) .
N2 C4 1.488(4) .
C1 H1A 0.9700 .
C1 H1B 0.9700 .
C1 C5 1.501(5) .
C2 H2A 0.9700 .
C2 H2B 0.9700 .
C2 C3 1.530(6) .
C3 H3A 0.9700 .
C3 H3B 0.9700 .
C4 H4A 0.9700 .
C4 H4B 0.9700 .
C4 C5 1.495(5) .
C5 H5A 0.9700 .
C5 H5B 0.9700 .

loop_
_geom_torsion_atom_site_label_1
_geom_torsion_atom_site_label_2
_geom_torsion_atom_site_label_3
_geom_torsion_atom_site_label_4
_geom_torsion
_geom_torsion_site_symmetry_1
_geom_torsion_site_symmetry_2
_geom_torsion_site_symmetry_3
_geom_torsion_site_symmetry_4
Cu1 N1 C1 C5 -71.9(3) . . . .
Cu1 N1 C2 C3 38.7(3) . . . .
Cu1 N2 C3 C2 -35.6(3) . . . .
Cu1 N2 C4 C5 72.3(3) . . . .
N1 C1 C5 C4 48.0(5) . . . .
N1 C2 C3 N2 -1.9(4) . . . .
N2 C4 C5 C1 -48.4(4) . . . .
C1 N1 C2 C3 -81.0(4) . . . .
C2 N1 C1 C5 46.1(4) . . . .
C3 N2 C4 C5 -45.1(4) . . . .
C4 N2 C3 C2 83.2(4) . . . .
